data_7705186
loop_
_publ_author_name
'Liang, Qiuming'
'Lin, Jack H.'
'DeMuth, Joshua C.'
'Neidig, Michael L.'
'Song, Datong'

_publ_section_title
;
 Syntheses and characterizations of iron complexes of bulky
 <i>o</i>-phenylenediamide ligand.
;
_journal_issue 35
_journal_name_full 'Dalton transactions (Cambridge, England : 2003)'
_journal_page_first 12287
_journal_page_last 12297
_journal_paper_doi 10.1039/d0dt02087g
_journal_volume 49
_journal_year 2020
_chemical_formula_moiety 'C68 H94 Fe2 N4 O2 [+solvent]'
_chemical_formula_sum 'C68 H94 Fe2 N4 O2'
_chemical_formula_weight 1111.17
_space_group_crystal_system monoclinic
_space_group_IT_number 14
_space_group_name_Hall '-P 2ybc'
_space_group_name_H-M_alt 'P 1 21/c 1'
_atom_sites_solution_hydrogens geom
_audit_creation_method SHELXL-2016/6
_audit_update_record
;
2020-08-11 deposited with the CCDC.	2020-08-17 downloaded from the CCDC.
;
_cell_angle_alpha 90
_cell_angle_beta 107.0630(10)
_cell_angle_gamma 90
_cell_formula_units_Z 4
_cell_length_a 26.0997(6)
_cell_length_b 14.5476(4)
_cell_length_c 18.3090(3)
_cell_measurement_reflns_used 80430
_cell_measurement_temperature 150(2)
_cell_measurement_theta_max 27.529
_cell_measurement_theta_min 1.820
_cell_volume 6645.7(3)
_computing_structure_refinement 'SHELXL-2016/6 (Sheldrick, 2016)'
_diffrn_ambient_temperature 150(2)
_diffrn_measured_fraction_theta_full 0.998
_diffrn_measured_fraction_theta_max 0.995
_diffrn_measurement_device_type 'Bruker Kappa Apex II'
_diffrn_measurement_method 'Phi and Omega Scans'
_diffrn_radiation_type MoK\a
_diffrn_radiation_wavelength 0.71073
_diffrn_reflns_av_R_equivalents 0.0838
_diffrn_reflns_av_unetI/netI 0.0735
_diffrn_reflns_Laue_measured_fraction_full 0.998
_diffrn_reflns_Laue_measured_fraction_max 0.995
_diffrn_reflns_limit_h_max 33
_diffrn_reflns_limit_h_min -33
_diffrn_reflns_limit_k_max 18
_diffrn_reflns_limit_k_min -18
_diffrn_reflns_limit_l_max 23
_diffrn_reflns_limit_l_min -23
_diffrn_reflns_number 80430
_diffrn_reflns_point_group_measured_fraction_full 0.998
_diffrn_reflns_point_group_measured_fraction_max 0.995
_diffrn_reflns_theta_full 25.242
_diffrn_reflns_theta_max 27.529
_diffrn_reflns_theta_min 1.820
_exptl_absorpt_coefficient_mu 0.479
_exptl_absorpt_correction_T_max 0.7456
_exptl_absorpt_correction_T_min 0.6815
_exptl_absorpt_correction_type multi-scan
_exptl_absorpt_process_details SADABS
_exptl_crystal_colour 'dark purple'
_exptl_crystal_density_diffrn 1.111
_exptl_crystal_description block
_exptl_crystal_F_000 2392
_exptl_crystal_size_max 0.4
_exptl_crystal_size_mid 0.2
_exptl_crystal_size_min 0.2
_refine_diff_density_max 0.325
_refine_diff_density_min -0.360
_refine_diff_density_rms 0.076
_refine_ls_extinction_method none
_refine_ls_goodness_of_fit_ref 1.035
_refine_ls_hydrogen_treatment constr
_refine_ls_matrix_type full
_refine_ls_number_parameters 707
_refine_ls_number_reflns 15237
_refine_ls_number_restraints 0
_refine_ls_restrained_S_all 1.035
_refine_ls_R_factor_all 0.0929
_refine_ls_R_factor_gt 0.0517
_refine_ls_shift/su_max 0.001
_refine_ls_shift/su_mean 0.000
_refine_ls_structure_factor_coef Fsqd
_refine_ls_weighting_details 'w=1/[\s^2^(Fo^2^)+(0.0720P)^2^+2.2746P] where P=(Fo^2^+2Fc^2^)/3'
_refine_ls_weighting_scheme calc
_refine_ls_wR_factor_gt 0.1304
_refine_ls_wR_factor_ref 0.1506
_reflns_Friedel_coverage 0.000
_reflns_number_gt 10024
_reflns_number_total 15237
_reflns_threshold_expression 'I > 2\s(I)'
_cod_data_source_file d0dt02087g2.cif
_cod_data_source_block wl312_sq
_cod_depositor_comments 'Adding full bibliography for 7705182--7705191.cif.'
_cod_original_sg_symbol_H-M 'P 21/c'
_cod_database_code 7705186
_shelx_shelxl_version_number 2016/6
_shelx_space_group_comment
;
The symmetry employed for this shelxl refinement is uniquely defined
by the following loop, which should always be used as a source of
symmetry information in preference to the above space-group names.
They are only intended as comments.
;
_publcif_funding_html
;
;

loop_
_space_group_symop_operation_xyz
'x, y, z'
'-x, y+1/2, -z+1/2'
'-x, -y, -z'
'x, -y-1/2, z-1/2'

loop_
_atom_site_label
_atom_site_type_symbol
_atom_site_fract_x
_atom_site_fract_y
_atom_site_fract_z
_atom_site_U_iso_or_equiv
_atom_site_adp_type
_atom_site_occupancy
_atom_site_site_symmetry_order
_atom_site_calc_flag
_atom_site_refinement_flags_posn
_atom_site_refinement_flags_adp
_atom_site_refinement_flags_occupancy
_atom_site_disorder_assembly
_atom_site_disorder_group
Fe1 Fe 0.20787(2) 0.54634(3) 0.21908(2) 0.01819(10) Uani 1 1 d . . . . .
O1 O 0.25771(8) 0.46481(13) 0.18400(9) 0.0233(4) Uani 1 1 d . . . . .
N1 N 0.13199(9) 0.56456(15) 0.15842(11) 0.0181(5) Uani 1 1 d . . . . .
C1 C 0.12738(11) 0.64619(18) 0.11976(14) 0.0181(5) Uani 1 1 d . . . . .
Fe2 Fe 0.28695(2) 0.39699(2) 0.27804(2) 0.01604(10) Uani 1 1 d . . . . .
O2 O 0.23145(7) 0.46795(13) 0.31032(9) 0.0220(4) Uani 1 1 d . . . . .
N2 N 0.21399(9) 0.68097(15) 0.20593(12) 0.0194(5) Uani 1 1 d . . . . .
C2 C 0.08237(11) 0.67417(19) 0.05956(14) 0.0236(6) Uani 1 1 d . . . . .
H2 H 0.052240 0.634509 0.043246 0.028 Uiso 1 1 calc R U . . .
N3 N 0.29283(8) 0.26343(14) 0.29128(11) 0.0170(4) Uani 1 1 d . . . . .
C3 C 0.08151(12) 0.7577(2) 0.02432(16) 0.0286(6) Uani 1 1 d . . . . .
H3 H 0.050893 0.775143 -0.016056 0.034 Uiso 1 1 calc R U . . .
N4 N 0.36147(8) 0.40199(14) 0.34261(11) 0.0174(5) Uani 1 1 d . . . . .
C4 C 0.12538(12) 0.8175(2) 0.04737(15) 0.0275(6) Uani 1 1 d . . . . .
H4 H 0.124494 0.874992 0.022426 0.033 Uiso 1 1 calc R U . . .
C5 C 0.16980(12) 0.79304(19) 0.10618(15) 0.0255(6) Uani 1 1 d . . . . .
H5 H 0.199408 0.833976 0.121101 0.031 Uiso 1 1 calc R U . . .
C6 C 0.17221(11) 0.70840(18) 0.14470(14) 0.0196(6) Uani 1 1 d . . . . .
C7 C 0.08425(11) 0.51305(18) 0.15354(14) 0.0210(6) Uani 1 1 d . . . . .
C8 C 0.07455(11) 0.42937(19) 0.11287(15) 0.0242(6) Uani 1 1 d . . . . .
C9 C 0.03075(13) 0.3766(2) 0.11564(17) 0.0331(7) Uani 1 1 d . . . . .
H9 H 0.024320 0.319566 0.089294 0.040 Uiso 1 1 calc R U . . .
C10 C -0.00351(12) 0.4052(2) 0.15567(17) 0.0362(8) Uani 1 1 d . . . . .
H10 H -0.033111 0.367939 0.157000 0.043 Uiso 1 1 calc R U . . .
C11 C 0.00521(12) 0.4875(2) 0.19357(16) 0.0314(7) Uani 1 1 d . . . . .
H11 H -0.018961 0.507003 0.220415 0.038 Uiso 1 1 calc R U . . .
C12 C 0.04891(11) 0.5437(2) 0.19379(15) 0.0248(6) Uani 1 1 d . . . . .
C13 C 0.10871(13) 0.3997(2) 0.06251(16) 0.0311(7) Uani 1 1 d . . . . .
H13 H 0.146740 0.416384 0.089390 0.037 Uiso 1 1 calc R U . . .
C14 C 0.10689(17) 0.2968(2) 0.0452(2) 0.0533(10) Uani 1 1 d . . . . .
H14A H 0.070342 0.279290 0.016034 0.080 Uiso 1 1 calc R U . . .
H14B H 0.117713 0.262188 0.093188 0.080 Uiso 1 1 calc R U . . .
H14C H 0.131439 0.282863 0.015142 0.080 Uiso 1 1 calc R U . . .
C15 C 0.09179(15) 0.4520(2) -0.01338(17) 0.0450(9) Uani 1 1 d . . . . .
H15A H 0.114628 0.433452 -0.044816 0.067 Uiso 1 1 calc R U . . .
H15B H 0.095576 0.518175 -0.003447 0.067 Uiso 1 1 calc R U . . .
H15C H 0.054323 0.437696 -0.040465 0.067 Uiso 1 1 calc R U . . .
C16 C 0.05475(12) 0.6365(2) 0.23447(17) 0.0320(7) Uani 1 1 d . . . . .
H16 H 0.090033 0.663499 0.234692 0.038 Uiso 1 1 calc R U . . .
C17 C 0.05362(15) 0.6291(3) 0.31746(17) 0.0454(9) Uani 1 1 d . . . . .
H17A H 0.018335 0.607142 0.318476 0.068 Uiso 1 1 calc R U . . .
H17B H 0.060534 0.689678 0.341805 0.068 Uiso 1 1 calc R U . . .
H17C H 0.081253 0.585781 0.345193 0.068 Uiso 1 1 calc R U . . .
C18 C 0.01045(15) 0.7024(2) 0.19085(19) 0.0439(9) Uani 1 1 d . . . . .
H18A H 0.012861 0.711119 0.138891 0.066 Uiso 1 1 calc R U . . .
H18B H 0.014810 0.761747 0.217261 0.066 Uiso 1 1 calc R U . . .
H18C H -0.024626 0.676367 0.188538 0.066 Uiso 1 1 calc R U . . .
C19 C 0.24920(11) 0.75354(18) 0.24537(14) 0.0226(6) Uani 1 1 d . . . . .
C20 C 0.29924(12) 0.7681(2) 0.23257(15) 0.0282(7) Uani 1 1 d . . . . .
C21 C 0.33021(13) 0.8427(2) 0.26911(18) 0.0358(7) Uani 1 1 d . . . . .
H21 H 0.363920 0.853954 0.260806 0.043 Uiso 1 1 calc R U . . .
C22 C 0.31286(13) 0.9000(2) 0.31683(19) 0.0415(8) Uani 1 1 d . . . . .
H22 H 0.334272 0.950743 0.340472 0.050 Uiso 1 1 calc R U . . .
C23 C 0.26435(14) 0.8837(2) 0.33025(18) 0.0363(8) Uani 1 1 d . . . . .
H23 H 0.252940 0.922811 0.364018 0.044 Uiso 1 1 calc R U . . .
C24 C 0.23190(12) 0.81095(19) 0.29516(15) 0.0258(6) Uani 1 1 d . . . . .
C25 C 0.31920(12) 0.7081(2) 0.17923(16) 0.0309(7) Uani 1 1 d . . . . .
H25 H 0.299772 0.648119 0.174331 0.037 Uiso 1 1 calc R U . . .
C26 C 0.37957(14) 0.6874(3) 0.2097(2) 0.0514(10) Uani 1 1 d . . . . .
H26A H 0.390020 0.646338 0.174089 0.077 Uiso 1 1 calc R U . . .
H26B H 0.387299 0.657676 0.259813 0.077 Uiso 1 1 calc R U . . .
H26C H 0.399830 0.744912 0.214618 0.077 Uiso 1 1 calc R U . . .
C27 C 0.30596(17) 0.7506(3) 0.09920(19) 0.0551(10) Uani 1 1 d . . . . .
H27A H 0.319044 0.710169 0.065745 0.083 Uiso 1 1 calc R U . . .
H27B H 0.323306 0.810803 0.102351 0.083 Uiso 1 1 calc R U . . .
H27C H 0.267059 0.757938 0.078361 0.083 Uiso 1 1 calc R U . . .
C28 C 0.17832(12) 0.7981(2) 0.31153(16) 0.0301(7) Uani 1 1 d . . . . .
H28 H 0.164503 0.735742 0.292511 0.036 Uiso 1 1 calc R U . . .
C29 C 0.18356(15) 0.8016(2) 0.39771(17) 0.0421(8) Uani 1 1 d . . . . .
H29A H 0.191823 0.864595 0.416456 0.063 Uiso 1 1 calc R U . . .
H29B H 0.212435 0.760425 0.425458 0.063 Uiso 1 1 calc R U . . .
H29C H 0.149740 0.782055 0.405917 0.063 Uiso 1 1 calc R U . . .
C30 C 0.13668(14) 0.8688(2) 0.26856(18) 0.0413(8) Uani 1 1 d . . . . .
H30A H 0.130737 0.861938 0.213447 0.062 Uiso 1 1 calc R U . . .
H30B H 0.149848 0.930983 0.284306 0.062 Uiso 1 1 calc R U . . .
H30C H 0.102889 0.858750 0.280497 0.062 Uiso 1 1 calc R U . . .
C31 C 0.33475(10) 0.24684(18) 0.35735(14) 0.0183(5) Uani 1 1 d . . . . .
C32 C 0.34374(12) 0.16273(19) 0.39696(15) 0.0248(6) Uani 1 1 d . . . . .
H32 H 0.319872 0.112840 0.379058 0.030 Uiso 1 1 calc R U . . .
C33 C 0.38682(12) 0.1517(2) 0.46156(15) 0.0272(6) Uani 1 1 d . . . . .
H33 H 0.392616 0.094280 0.487352 0.033 Uiso 1 1 calc R U . . .
C34 C 0.42174(12) 0.2245(2) 0.48895(15) 0.0264(6) Uani 1 1 d . . . . .
H34 H 0.451093 0.216609 0.533671 0.032 Uiso 1 1 calc R U . . .
C35 C 0.41412(11) 0.30781(19) 0.45184(14) 0.0224(6) Uani 1 1 d . . . . .
H35 H 0.438273 0.356910 0.471257 0.027 Uiso 1 1 calc R U . . .
C36 C 0.37101(10) 0.32120(18) 0.38551(13) 0.0175(5) Uani 1 1 d . . . . .
C37 C 0.26857(11) 0.18605(18) 0.24507(14) 0.0200(6) Uani 1 1 d . . . . .
C38 C 0.21598(11) 0.15932(19) 0.23949(15) 0.0245(6) Uani 1 1 d . . . . .
C39 C 0.19284(13) 0.0883(2) 0.18994(17) 0.0351(7) Uani 1 1 d . . . . .
H39 H 0.157085 0.070138 0.185440 0.042 Uiso 1 1 calc R U . . .
C40 C 0.22099(14) 0.0435(2) 0.14699(17) 0.0385(8) Uani 1 1 d . . . . .
H40 H 0.204259 -0.003619 0.112235 0.046 Uiso 1 1 calc R U . . .
C41 C 0.27304(14) 0.0676(2) 0.15499(16) 0.0322(7) Uani 1 1 d . . . . .
H41 H 0.292594 0.035068 0.126914 0.039 Uiso 1 1 calc R U . . .
C42 C 0.29792(12) 0.13844(19) 0.20316(15) 0.0254(6) Uani 1 1 d . . . . .
C43 C 0.18515(12) 0.2032(2) 0.28905(16) 0.0307(7) Uani 1 1 d . . . . .
H43 H 0.195664 0.269456 0.295917 0.037 Uiso 1 1 calc R U . . .
C44 C 0.12435(14) 0.1987(3) 0.2558(2) 0.0567(11) Uani 1 1 d . . . . .
H44A H 0.113777 0.225382 0.204355 0.085 Uiso 1 1 calc R U . . .
H44B H 0.107548 0.233384 0.288511 0.085 Uiso 1 1 calc R U . . .
H44C H 0.112644 0.134455 0.253054 0.085 Uiso 1 1 calc R U . . .
C45 C 0.20047(15) 0.1585(3) 0.36769(18) 0.0483(9) Uani 1 1 d . . . . .
H45A H 0.192205 0.092698 0.362329 0.072 Uiso 1 1 calc R U . . .
H45B H 0.180141 0.187177 0.398926 0.072 Uiso 1 1 calc R U . . .
H45C H 0.238916 0.166897 0.392452 0.072 Uiso 1 1 calc R U . . .
C46 C 0.35565(13) 0.1620(2) 0.20821(17) 0.0343(7) Uani 1 1 d . . . . .
H46 H 0.365231 0.219614 0.238950 0.041 Uiso 1 1 calc R U . . .
C47 C 0.36324(16) 0.1803(2) 0.12962(19) 0.0468(9) Uani 1 1 d . . . . .
H47A H 0.359324 0.122628 0.100864 0.070 Uiso 1 1 calc R U . . .
H47B H 0.399091 0.205694 0.136125 0.070 Uiso 1 1 calc R U . . .
H47C H 0.336170 0.224374 0.101607 0.070 Uiso 1 1 calc R U . . .
C48 C 0.39435(14) 0.0876(3) 0.2487(2) 0.0499(10) Uani 1 1 d . . . . .
H48A H 0.386629 0.030536 0.219022 0.075 Uiso 1 1 calc R U . . .
H48B H 0.390234 0.077027 0.299595 0.075 Uiso 1 1 calc R U . . .
H48C H 0.431171 0.107037 0.253797 0.075 Uiso 1 1 calc R U . . .
C49 C 0.40525(10) 0.46576(18) 0.35454(14) 0.0196(6) Uani 1 1 d . . . . .
C50 C 0.40541(11) 0.54858(19) 0.39514(15) 0.0234(6) Uani 1 1 d . . . . .
C51 C 0.44880(13) 0.6078(2) 0.40635(17) 0.0340(7) Uani 1 1 d . . . . .
H51 H 0.449383 0.663060 0.434218 0.041 Uiso 1 1 calc R U . . .
C52 C 0.49115(13) 0.5882(2) 0.37792(17) 0.0364(8) Uani 1 1 d . . . . .
H52 H 0.520207 0.630011 0.385437 0.044 Uiso 1 1 calc R U . . .
C53 C 0.49071(12) 0.5077(2) 0.33875(16) 0.0322(7) Uani 1 1 d . . . . .
H53 H 0.519995 0.494244 0.319618 0.039 Uiso 1 1 calc R U . . .
C54 C 0.44854(12) 0.4451(2) 0.32616(15) 0.0264(6) Uani 1 1 d . . . . .
C55 C 0.36101(12) 0.57208(19) 0.42981(15) 0.0267(6) Uani 1 1 d . . . . .
H55 H 0.327594 0.540529 0.399076 0.032 Uiso 1 1 calc R U . . .
C56 C 0.34937(14) 0.6755(2) 0.42944(18) 0.0373(8) Uani 1 1 d . . . . .
H56A H 0.343824 0.700008 0.377831 0.056 Uiso 1 1 calc R U . . .
H56B H 0.379797 0.706945 0.465033 0.056 Uiso 1 1 calc R U . . .
H56C H 0.317040 0.685723 0.445233 0.056 Uiso 1 1 calc R U . . .
C57 C 0.37503(14) 0.5353(2) 0.51123(17) 0.0388(8) Uani 1 1 d . . . . .
H57A H 0.381594 0.468968 0.510983 0.058 Uiso 1 1 calc R U . . .
H57B H 0.345191 0.546998 0.532293 0.058 Uiso 1 1 calc R U . . .
H57C H 0.407313 0.566203 0.542779 0.058 Uiso 1 1 calc R U . . .
C58 C 0.45280(13) 0.3570(2) 0.28403(18) 0.0396(8) Uani 1 1 d . . . . .
H58 H 0.417081 0.325865 0.270374 0.047 Uiso 1 1 calc R U . . .
C59 C 0.46696(15) 0.3754(3) 0.20998(19) 0.0588(12) Uani 1 1 d . . . . .
H59A H 0.462943 0.318583 0.180074 0.088 Uiso 1 1 calc R U . . .
H59B H 0.504107 0.396898 0.222211 0.088 Uiso 1 1 calc R U . . .
H59C H 0.442905 0.422531 0.180216 0.088 Uiso 1 1 calc R U . . .
C60 C 0.49408(16) 0.2910(3) 0.3334(2) 0.0570(11) Uani 1 1 d . . . . .
H60A H 0.494498 0.234056 0.304927 0.085 Uiso 1 1 calc R U . . .
H60B H 0.484614 0.276948 0.380147 0.085 Uiso 1 1 calc R U . . .
H60C H 0.529634 0.319537 0.346720 0.085 Uiso 1 1 calc R U . . .
C61 C 0.27002(12) 0.4469(2) 0.11270(15) 0.0283(7) Uani 1 1 d . . . . .
C62 C 0.24060(13) 0.5171(2) 0.05356(15) 0.0347(8) Uani 1 1 d . . . . .
H62A H 0.249957 0.507732 0.006027 0.052 Uiso 1 1 calc R U . . .
H62B H 0.251038 0.579256 0.072873 0.052 Uiso 1 1 calc R U . . .
H62C H 0.201849 0.509493 0.043696 0.052 Uiso 1 1 calc R U . . .
C63 C 0.33028(13) 0.4550(3) 0.12939(19) 0.0443(9) Uani 1 1 d . . . . .
H63A H 0.340184 0.442354 0.082719 0.066 Uiso 1 1 calc R U . . .
H63B H 0.347951 0.410486 0.168954 0.066 Uiso 1 1 calc R U . . .
H63C H 0.341646 0.517305 0.147279 0.066 Uiso 1 1 calc R U . . .
C64 C 0.25221(14) 0.3497(2) 0.08677(17) 0.0393(8) Uani 1 1 d . . . . .
H64A H 0.213204 0.345039 0.075528 0.059 Uiso 1 1 calc R U . . .
H64B H 0.269497 0.306180 0.127385 0.059 Uiso 1 1 calc R U . . .
H64C H 0.262451 0.335202 0.040676 0.059 Uiso 1 1 calc R U . . .
C65 C 0.21225(12) 0.4651(2) 0.37720(15) 0.0264(6) Uani 1 1 d . . . . .
C66 C 0.15412(12) 0.4307(2) 0.35248(18) 0.0367(8) Uani 1 1 d . . . . .
H66A H 0.132570 0.469474 0.311024 0.055 Uiso 1 1 calc R U . . .
H66B H 0.139502 0.433546 0.395995 0.055 Uiso 1 1 calc R U . . .
H66C H 0.153160 0.367014 0.334634 0.055 Uiso 1 1 calc R U . . .
C67 C 0.21443(14) 0.5618(2) 0.40905(17) 0.0366(8) Uani 1 1 d . . . . .
H67A H 0.251582 0.583712 0.424387 0.055 Uiso 1 1 calc R U . . .
H67B H 0.200797 0.561540 0.453541 0.055 Uiso 1 1 calc R U . . .
H67C H 0.192320 0.602745 0.369779 0.055 Uiso 1 1 calc R U . . .
C68 C 0.24820(12) 0.3998(2) 0.43479(15) 0.0308(7) Uani 1 1 d . . . . .
H68A H 0.246508 0.338467 0.412107 0.046 Uiso 1 1 calc R U . . .
H68B H 0.236034 0.396634 0.480528 0.046 Uiso 1 1 calc R U . . .
H68C H 0.285210 0.422300 0.448820 0.046 Uiso 1 1 calc R U . . .

loop_
_atom_site_aniso_label
_atom_site_aniso_U_11
_atom_site_aniso_U_22
_atom_site_aniso_U_33
_atom_site_aniso_U_23
_atom_site_aniso_U_13
_atom_site_aniso_U_12
Fe1 0.0180(2) 0.0172(2) 0.01891(19) 0.00282(15) 0.00464(15) 0.00080(15)
O1 0.0308(11) 0.0262(11) 0.0158(9) 0.0033(8) 0.0115(8) 0.0073(9)
N1 0.0167(11) 0.0186(11) 0.0188(11) 0.0005(9) 0.0049(9) 0.0001(9)
C1 0.0217(14) 0.0162(13) 0.0176(12) 0.0002(10) 0.0074(11) 0.0003(11)
Fe2 0.0175(2) 0.01574(19) 0.01495(18) 0.00141(15) 0.00490(15) 0.00122(15)
O2 0.0248(11) 0.0248(10) 0.0191(9) 0.0057(8) 0.0107(8) 0.0061(8)
N2 0.0191(12) 0.0168(11) 0.0214(11) 0.0005(9) 0.0048(9) -0.0033(9)
C2 0.0229(15) 0.0236(15) 0.0225(14) -0.0001(11) 0.0036(12) -0.0017(11)
N3 0.0177(11) 0.0153(11) 0.0192(11) -0.0003(9) 0.0071(9) -0.0004(9)
C3 0.0284(16) 0.0296(16) 0.0235(14) 0.0054(12) 0.0011(12) 0.0042(13)
N4 0.0173(11) 0.0177(11) 0.0175(10) 0.0006(9) 0.0057(9) 0.0002(9)
C4 0.0350(17) 0.0202(15) 0.0260(15) 0.0079(12) 0.0071(13) -0.0001(12)
C5 0.0271(16) 0.0229(15) 0.0250(14) 0.0012(12) 0.0050(12) -0.0049(12)
C6 0.0219(14) 0.0195(14) 0.0181(13) -0.0007(10) 0.0069(11) -0.0012(11)
C7 0.0195(14) 0.0211(14) 0.0210(13) 0.0043(11) 0.0035(11) -0.0014(11)
C8 0.0263(16) 0.0191(14) 0.0228(14) 0.0019(11) 0.0005(12) -0.0019(11)
C9 0.0327(18) 0.0241(16) 0.0361(17) 0.0009(13) -0.0002(14) -0.0084(13)
C10 0.0248(17) 0.0375(19) 0.0419(18) 0.0114(15) 0.0032(14) -0.0123(14)
C11 0.0222(16) 0.0399(19) 0.0339(16) 0.0069(14) 0.0111(13) -0.0007(13)
C12 0.0207(15) 0.0275(15) 0.0245(14) 0.0027(12) 0.0041(12) -0.0004(12)
C13 0.0361(18) 0.0235(16) 0.0353(16) -0.0062(13) 0.0127(14) -0.0021(13)
C14 0.071(3) 0.030(2) 0.063(2) -0.0104(17) 0.026(2) -0.0042(18)
C15 0.057(2) 0.047(2) 0.0308(17) -0.0028(15) 0.0123(16) 0.0065(18)
C16 0.0276(17) 0.0343(18) 0.0375(17) -0.0052(14) 0.0145(14) -0.0015(13)
C17 0.048(2) 0.054(2) 0.0358(18) -0.0065(16) 0.0146(17) 0.0101(18)
C18 0.051(2) 0.038(2) 0.047(2) -0.0001(16) 0.0208(17) 0.0126(17)
C19 0.0223(15) 0.0195(14) 0.0228(14) 0.0042(11) 0.0018(12) -0.0060(11)
C20 0.0248(16) 0.0302(16) 0.0254(14) 0.0089(12) 0.0008(12) -0.0054(13)
C21 0.0299(18) 0.0311(18) 0.0425(18) 0.0083(15) 0.0045(15) -0.0083(14)
C22 0.036(2) 0.0266(17) 0.053(2) 0.0021(15) -0.0019(16) -0.0135(15)
C23 0.044(2) 0.0190(16) 0.0406(18) -0.0059(13) 0.0046(15) -0.0072(14)
C24 0.0290(16) 0.0209(15) 0.0239(14) 0.0011(11) 0.0022(12) -0.0038(12)
C25 0.0252(16) 0.0400(19) 0.0292(15) 0.0078(13) 0.0105(13) -0.0050(13)
C26 0.030(2) 0.069(3) 0.059(2) 0.001(2) 0.0186(18) 0.0011(18)
C27 0.071(3) 0.061(3) 0.0381(19) 0.0163(18) 0.0243(19) 0.004(2)
C28 0.0377(19) 0.0248(16) 0.0303(15) -0.0049(12) 0.0138(14) -0.0047(13)
C29 0.062(2) 0.0331(19) 0.0345(17) -0.0056(14) 0.0189(17) -0.0051(17)
C30 0.041(2) 0.046(2) 0.0394(18) 0.0009(16) 0.0159(16) 0.0071(16)
C31 0.0180(13) 0.0204(14) 0.0186(13) 0.0013(11) 0.0088(11) 0.0029(11)
C32 0.0318(17) 0.0209(15) 0.0243(14) 0.0027(11) 0.0122(13) 0.0014(12)
C33 0.0348(18) 0.0234(15) 0.0264(15) 0.0084(12) 0.0136(13) 0.0110(13)
C34 0.0277(16) 0.0319(17) 0.0189(13) 0.0039(12) 0.0059(12) 0.0108(13)
C35 0.0199(14) 0.0285(15) 0.0190(13) -0.0003(11) 0.0061(11) 0.0021(12)
C36 0.0201(14) 0.0183(13) 0.0163(12) 0.0006(10) 0.0085(11) 0.0030(10)
C37 0.0285(16) 0.0154(13) 0.0161(13) 0.0023(10) 0.0068(11) -0.0016(11)
C38 0.0275(16) 0.0209(15) 0.0226(14) 0.0044(11) 0.0035(12) -0.0033(12)
C39 0.0362(19) 0.0269(17) 0.0368(17) 0.0060(14) 0.0023(15) -0.0125(14)
C40 0.055(2) 0.0210(16) 0.0330(17) -0.0057(13) 0.0029(16) -0.0103(15)
C41 0.052(2) 0.0198(15) 0.0256(15) -0.0040(12) 0.0128(15) -0.0008(14)
C42 0.0361(18) 0.0182(14) 0.0245(14) 0.0012(11) 0.0132(13) -0.0019(12)
C43 0.0247(16) 0.0340(17) 0.0354(16) 0.0013(13) 0.0117(13) -0.0063(13)
C44 0.027(2) 0.084(3) 0.059(2) 0.000(2) 0.0135(18) -0.003(2)
C45 0.054(2) 0.057(2) 0.0390(19) 0.0055(17) 0.0219(18) 0.0058(19)
C46 0.043(2) 0.0303(17) 0.0390(17) -0.0116(14) 0.0271(16) -0.0061(14)
C47 0.065(3) 0.037(2) 0.056(2) 0.0023(16) 0.044(2) 0.0087(18)
C48 0.036(2) 0.072(3) 0.048(2) 0.0038(19) 0.0203(17) 0.0077(19)
C49 0.0159(13) 0.0243(14) 0.0173(13) 0.0039(11) 0.0029(11) -0.0051(11)
C50 0.0244(15) 0.0229(15) 0.0205(13) 0.0017(11) 0.0029(12) -0.0023(12)
C51 0.0346(18) 0.0282(17) 0.0352(17) -0.0042(13) 0.0043(14) -0.0109(14)
C52 0.0281(18) 0.0389(19) 0.0390(18) 0.0037(15) 0.0049(14) -0.0176(14)
C53 0.0209(16) 0.0428(19) 0.0324(16) 0.0049(14) 0.0071(13) -0.0069(14)
C54 0.0241(16) 0.0337(17) 0.0223(14) 0.0023(12) 0.0084(12) -0.0035(13)
C55 0.0318(17) 0.0205(14) 0.0266(15) -0.0045(12) 0.0067(13) -0.0022(12)
C56 0.051(2) 0.0271(17) 0.0353(17) 0.0007(13) 0.0144(16) 0.0046(15)
C57 0.048(2) 0.0372(19) 0.0356(17) 0.0068(14) 0.0194(16) 0.0085(16)
C58 0.0329(19) 0.045(2) 0.050(2) -0.0182(16) 0.0274(16) -0.0110(16)
C59 0.039(2) 0.101(3) 0.043(2) -0.026(2) 0.0226(18) -0.012(2)
C60 0.062(3) 0.045(2) 0.083(3) 0.002(2) 0.050(2) 0.013(2)
C61 0.0351(18) 0.0351(18) 0.0189(14) 0.0053(12) 0.0144(13) 0.0107(14)
C62 0.045(2) 0.0399(19) 0.0210(14) 0.0068(13) 0.0123(14) 0.0080(15)
C63 0.040(2) 0.058(2) 0.0418(19) 0.0062(17) 0.0228(16) 0.0121(17)
C64 0.047(2) 0.041(2) 0.0292(16) -0.0050(14) 0.0092(15) 0.0134(16)
C65 0.0300(16) 0.0314(16) 0.0230(14) 0.0043(12) 0.0159(13) 0.0062(13)
C66 0.0297(18) 0.0428(19) 0.0424(18) 0.0047(15) 0.0179(15) 0.0058(15)
C67 0.043(2) 0.0351(19) 0.0378(17) -0.0022(14) 0.0213(16) 0.0101(15)
C68 0.0350(18) 0.0373(18) 0.0216(14) 0.0067(13) 0.0103(13) 0.0072(14)

loop_
_atom_type_symbol
_atom_type_description
_atom_type_scat_dispersion_real
_atom_type_scat_dispersion_imag
_atom_type_scat_source
C C 0.0033 0.0016 'International Tables Vol C Tables 4.2.6.8 and 6.1.1.4'
H H 0.0000 0.0000 'International Tables Vol C Tables 4.2.6.8 and 6.1.1.4'
N N 0.0061 0.0033 'International Tables Vol C Tables 4.2.6.8 and 6.1.1.4'
O O 0.0106 0.0060 'International Tables Vol C Tables 4.2.6.8 and 6.1.1.4'
Fe Fe 0.3463 0.8444 'International Tables Vol C Tables 4.2.6.8 and 6.1.1.4'

loop_
_geom_angle_atom_site_label_1
_geom_angle_atom_site_label_2
_geom_angle_atom_site_label_3
_geom_angle
_geom_angle_site_symmetry_1
_geom_angle_site_symmetry_3
_geom_angle_publ_flag
O2 Fe1 N1 124.42(8) . . ?
O2 Fe1 N2 131.21(8) . . ?
N1 Fe1 N2 84.43(9) . . ?
O2 Fe1 O1 81.84(7) . . ?
N1 Fe1 O1 122.40(8) . . ?
N2 Fe1 O1 117.58(8) . . ?
O2 Fe1 Fe2 42.00(5) . . ?
N1 Fe1 Fe2 140.68(6) . . ?
N2 Fe1 Fe2 133.87(7) . . ?
O1 Fe1 Fe2 40.16(5) . . ?
C61 O1 Fe2 124.95(16) . . ?
C61 O1 Fe1 136.80(16) . . ?
Fe2 O1 Fe1 98.07(7) . . ?
C1 N1 C7 118.5(2) . . ?
C1 N1 Fe1 109.09(17) . . ?
C7 N1 Fe1 132.18(17) . . ?
N1 C1 C2 125.4(2) . . ?
N1 C1 C6 116.1(2) . . ?
C2 C1 C6 118.5(2) . . ?
O1 Fe2 N3 127.71(8) . . ?
O1 Fe2 N4 125.47(8) . . ?
N3 Fe2 N4 86.23(9) . . ?
O1 Fe2 O2 82.49(7) . . ?
N3 Fe2 O2 120.78(8) . . ?
N4 Fe2 O2 118.59(8) . . ?
O1 Fe2 Fe1 41.77(5) . . ?
N3 Fe2 Fe1 142.26(6) . . ?
N4 Fe2 Fe1 130.74(6) . . ?
O2 Fe2 Fe1 41.04(5) . . ?
C65 O2 Fe1 129.26(16) . . ?
C65 O2 Fe2 133.77(16) . . ?
Fe1 O2 Fe2 96.96(7) . . ?
C6 N2 C19 115.6(2) . . ?
C6 N2 Fe1 108.22(17) . . ?
C19 N2 Fe1 136.18(17) . . ?
C3 C2 C1 121.1(3) . . ?
C3 C2 H2 119.5 . . ?
C1 C2 H2 119.5 . . ?
C31 N3 C37 118.2(2) . . ?
C31 N3 Fe2 107.00(16) . . ?
C37 N3 Fe2 134.31(17) . . ?
C2 C3 C4 120.6(3) . . ?
C2 C3 H3 119.7 . . ?
C4 C3 H3 119.7 . . ?
C36 N4 C49 117.1(2) . . ?
C36 N4 Fe2 106.87(16) . . ?
C49 N4 Fe2 136.04(17) . . ?
C5 C4 C3 120.1(3) . . ?
C5 C4 H4 120.0 . . ?
C3 C4 H4 120.0 . . ?
C4 C5 C6 121.3(3) . . ?
C4 C5 H5 119.3 . . ?
C6 C5 H5 119.3 . . ?
N2 C6 C5 124.7(2) . . ?
N2 C6 C1 116.8(2) . . ?
C5 C6 C1 118.4(2) . . ?
C8 C7 C12 120.3(2) . . ?
C8 C7 N1 120.1(2) . . ?
C12 C7 N1 119.4(2) . . ?
C9 C8 C7 118.6(3) . . ?
C9 C8 C13 120.0(3) . . ?
C7 C8 C13 121.2(2) . . ?
C10 C9 C8 121.5(3) . . ?
C10 C9 H9 119.2 . . ?
C8 C9 H9 119.2 . . ?
C11 C10 C9 119.8(3) . . ?
C11 C10 H10 120.1 . . ?
C9 C10 H10 120.1 . . ?
C10 C11 C12 121.7(3) . . ?
C10 C11 H11 119.1 . . ?
C12 C11 H11 119.1 . . ?
C11 C12 C7 118.0(3) . . ?
C11 C12 C16 118.8(3) . . ?
C7 C12 C16 123.1(2) . . ?
C8 C13 C14 114.6(3) . . ?
C8 C13 C15 110.2(3) . . ?
C14 C13 C15 108.4(3) . . ?
C8 C13 H13 107.8 . . ?
C14 C13 H13 107.8 . . ?
C15 C13 H13 107.8 . . ?
C13 C14 H14A 109.5 . . ?
C13 C14 H14B 109.5 . . ?
H14A C14 H14B 109.5 . . ?
C13 C14 H14C 109.5 . . ?
H14A C14 H14C 109.5 . . ?
H14B C14 H14C 109.5 . . ?
C13 C15 H15A 109.5 . . ?
C13 C15 H15B 109.5 . . ?
H15A C15 H15B 109.5 . . ?
C13 C15 H15C 109.5 . . ?
H15A C15 H15C 109.5 . . ?
H15B C15 H15C 109.5 . . ?
C12 C16 C17 113.2(3) . . ?
C12 C16 C18 110.3(3) . . ?
C17 C16 C18 109.2(3) . . ?
C12 C16 H16 108.0 . . ?
C17 C16 H16 108.0 . . ?
C18 C16 H16 108.0 . . ?
C16 C17 H17A 109.5 . . ?
C16 C17 H17B 109.5 . . ?
H17A C17 H17B 109.5 . . ?
C16 C17 H17C 109.5 . . ?
H17A C17 H17C 109.5 . . ?
H17B C17 H17C 109.5 . . ?
C16 C18 H18A 109.5 . . ?
C16 C18 H18B 109.5 . . ?
H18A C18 H18B 109.5 . . ?
C16 C18 H18C 109.5 . . ?
H18A C18 H18C 109.5 . . ?
H18B C18 H18C 109.5 . . ?
C24 C19 C20 120.6(3) . . ?
C24 C19 N2 118.7(2) . . ?
C20 C19 N2 120.7(2) . . ?
C21 C20 C19 118.0(3) . . ?
C21 C20 C25 119.7(3) . . ?
C19 C20 C25 122.2(3) . . ?
C22 C21 C20 121.4(3) . . ?
C22 C21 H21 119.3 . . ?
C20 C21 H21 119.3 . . ?
C21 C22 C23 119.9(3) . . ?
C21 C22 H22 120.0 . . ?
C23 C22 H22 120.0 . . ?
C22 C23 C24 121.0(3) . . ?
C22 C23 H23 119.5 . . ?
C24 C23 H23 119.5 . . ?
C23 C24 C19 119.0(3) . . ?
C23 C24 C28 118.2(3) . . ?
C19 C24 C28 122.8(2) . . ?
C20 C25 C27 111.2(3) . . ?
C20 C25 C26 112.9(3) . . ?
C27 C25 C26 110.2(3) . . ?
C20 C25 H25 107.4 . . ?
C27 C25 H25 107.4 . . ?
C26 C25 H25 107.4 . . ?
C25 C26 H26A 109.5 . . ?
C25 C26 H26B 109.5 . . ?
H26A C26 H26B 109.5 . . ?
C25 C26 H26C 109.5 . . ?
H26A C26 H26C 109.5 . . ?
H26B C26 H26C 109.5 . . ?
C25 C27 H27A 109.5 . . ?
C25 C27 H27B 109.5 . . ?
H27A C27 H27B 109.5 . . ?
C25 C27 H27C 109.5 . . ?
H27A C27 H27C 109.5 . . ?
H27B C27 H27C 109.5 . . ?
C24 C28 C30 111.6(2) . . ?
C24 C28 C29 112.7(3) . . ?
C30 C28 C29 109.8(3) . . ?
C24 C28 H28 107.5 . . ?
C30 C28 H28 107.5 . . ?
C29 C28 H28 107.5 . . ?
C28 C29 H29A 109.5 . . ?
C28 C29 H29B 109.5 . . ?
H29A C29 H29B 109.5 . . ?
C28 C29 H29C 109.5 . . ?
H29A C29 H29C 109.5 . . ?
H29B C29 H29C 109.5 . . ?
C28 C30 H30A 109.5 . . ?
C28 C30 H30B 109.5 . . ?
H30A C30 H30B 109.5 . . ?
C28 C30 H30C 109.5 . . ?
H30A C30 H30C 109.5 . . ?
H30B C30 H30C 109.5 . . ?
N3 C31 C32 124.6(2) . . ?
N3 C31 C36 116.7(2) . . ?
C32 C31 C36 118.7(2) . . ?
C33 C32 C31 120.9(3) . . ?
C33 C32 H32 119.6 . . ?
C31 C32 H32 119.6 . . ?
C32 C33 C34 120.2(3) . . ?
C32 C33 H33 119.9 . . ?
C34 C33 H33 119.9 . . ?
C35 C34 C33 120.5(3) . . ?
C35 C34 H34 119.7 . . ?
C33 C34 H34 119.7 . . ?
C34 C35 C36 120.8(3) . . ?
C34 C35 H35 119.6 . . ?
C36 C35 H35 119.6 . . ?
N4 C36 C35 124.7(2) . . ?
N4 C36 C31 116.4(2) . . ?
C35 C36 C31 118.9(2) . . ?
C38 C37 C42 120.0(2) . . ?
C38 C37 N3 120.8(2) . . ?
C42 C37 N3 119.2(2) . . ?
C39 C38 C37 118.8(3) . . ?
C39 C38 C43 119.8(3) . . ?
C37 C38 C43 121.3(2) . . ?
C40 C39 C38 121.2(3) . . ?
C40 C39 H39 119.4 . . ?
C38 C39 H39 119.4 . . ?
C41 C40 C39 119.6(3) . . ?
C41 C40 H40 120.2 . . ?
C39 C40 H40 120.2 . . ?
C40 C41 C42 121.5(3) . . ?
C40 C41 H41 119.2 . . ?
C42 C41 H41 119.2 . . ?
C41 C42 C37 118.8(3) . . ?
C41 C42 C46 118.4(3) . . ?
C37 C42 C46 122.8(2) . . ?
C38 C43 C45 110.3(3) . . ?
C38 C43 C44 114.5(3) . . ?
C45 C43 C44 108.2(3) . . ?
C38 C43 H43 107.8 . . ?
C45 C43 H43 107.8 . . ?
C44 C43 H43 107.8 . . ?
C43 C44 H44A 109.5 . . ?
C43 C44 H44B 109.5 . . ?
H44A C44 H44B 109.5 . . ?
C43 C44 H44C 109.5 . . ?
H44A C44 H44C 109.5 . . ?
H44B C44 H44C 109.5 . . ?
C43 C45 H45A 109.5 . . ?
C43 C45 H45B 109.5 . . ?
H45A C45 H45B 109.5 . . ?
C43 C45 H45C 109.5 . . ?
H45A C45 H45C 109.5 . . ?
H45B C45 H45C 109.5 . . ?
C48 C46 C42 112.0(3) . . ?
C48 C46 C47 109.4(3) . . ?
C42 C46 C47 112.4(3) . . ?
C48 C46 H46 107.6 . . ?
C42 C46 H46 107.6 . . ?
C47 C46 H46 107.6 . . ?
C46 C47 H47A 109.5 . . ?
C46 C47 H47B 109.5 . . ?
H47A C47 H47B 109.5 . . ?
C46 C47 H47C 109.5 . . ?
H47A C47 H47C 109.5 . . ?
H47B C47 H47C 109.5 . . ?
C46 C48 H48A 109.5 . . ?
C46 C48 H48B 109.5 . . ?
H48A C48 H48B 109.5 . . ?
C46 C48 H48C 109.5 . . ?
H48A C48 H48C 109.5 . . ?
H48B C48 H48C 109.5 . . ?
C54 C49 C50 119.8(2) . . ?
C54 C49 N4 119.6(2) . . ?
C50 C49 N4 120.6(2) . . ?
C51 C50 C49 118.8(3) . . ?
C51 C50 C55 119.3(3) . . ?
C49 C50 C55 121.8(2) . . ?
C52 C51 C50 121.6(3) . . ?
C52 C51 H51 119.2 . . ?
C50 C51 H51 119.2 . . ?
C53 C52 C51 119.2(3) . . ?
C53 C52 H52 120.4 . . ?
C51 C52 H52 120.4 . . ?
C52 C53 C54 121.9(3) . . ?
C52 C53 H53 119.0 . . ?
C54 C53 H53 119.0 . . ?
C53 C54 C49 118.7(3) . . ?
C53 C54 C58 117.6(3) . . ?
C49 C54 C58 123.7(3) . . ?
C50 C55 C57 109.7(2) . . ?
C50 C55 C56 113.2(2) . . ?
C57 C55 C56 109.8(2) . . ?
C50 C55 H55 108.0 . . ?
C57 C55 H55 108.0 . . ?
C56 C55 H55 108.0 . . ?
C55 C56 H56A 109.5 . . ?
C55 C56 H56B 109.5 . . ?
H56A C56 H56B 109.5 . . ?
C55 C56 H56C 109.5 . . ?
H56A C56 H56C 109.5 . . ?
H56B C56 H56C 109.5 . . ?
C55 C57 H57A 109.5 . . ?
C55 C57 H57B 109.5 . . ?
H57A C57 H57B 109.5 . . ?
C55 C57 H57C 109.5 . . ?
H57A C57 H57C 109.5 . . ?
H57B C57 H57C 109.5 . . ?
C54 C58 C60 112.0(3) . . ?
C54 C58 C59 112.1(3) . . ?
C60 C58 C59 108.8(3) . . ?
C54 C58 H58 107.9 . . ?
C60 C58 H58 107.9 . . ?
C59 C58 H58 107.9 . . ?
C58 C59 H59A 109.5 . . ?
C58 C59 H59B 109.5 . . ?
H59A C59 H59B 109.5 . . ?
C58 C59 H59C 109.5 . . ?
H59A C59 H59C 109.5 . . ?
H59B C59 H59C 109.5 . . ?
C58 C60 H60A 109.5 . . ?
C58 C60 H60B 109.5 . . ?
H60A C60 H60B 109.5 . . ?
C58 C60 H60C 109.5 . . ?
H60A C60 H60C 109.5 . . ?
H60B C60 H60C 109.5 . . ?
O1 C61 C63 107.1(2) . . ?
O1 C61 C64 108.6(2) . . ?
C63 C61 C64 109.8(3) . . ?
O1 C61 C62 108.7(2) . . ?
C63 C61 C62 111.6(3) . . ?
C64 C61 C62 110.9(3) . . ?
C61 C62 H62A 109.5 . . ?
C61 C62 H62B 109.5 . . ?
H62A C62 H62B 109.5 . . ?
C61 C62 H62C 109.5 . . ?
H62A C62 H62C 109.5 . . ?
H62B C62 H62C 109.5 . . ?
C61 C63 H63A 109.5 . . ?
C61 C63 H63B 109.5 . . ?
H63A C63 H63B 109.5 . . ?
C61 C63 H63C 109.5 . . ?
H63A C63 H63C 109.5 . . ?
H63B C63 H63C 109.5 . . ?
C61 C64 H64A 109.5 . . ?
C61 C64 H64B 109.5 . . ?
H64A C64 H64B 109.5 . . ?
C61 C64 H64C 109.5 . . ?
H64A C64 H64C 109.5 . . ?
H64B C64 H64C 109.5 . . ?
O2 C65 C67 108.3(2) . . ?
O2 C65 C68 107.9(2) . . ?
C67 C65 C68 111.5(3) . . ?
O2 C65 C66 108.4(2) . . ?
C67 C65 C66 109.8(2) . . ?
C68 C65 C66 110.8(2) . . ?
C65 C66 H66A 109.5 . . ?
C65 C66 H66B 109.5 . . ?
H66A C66 H66B 109.5 . . ?
C65 C66 H66C 109.5 . . ?
H66A C66 H66C 109.5 . . ?
H66B C66 H66C 109.5 . . ?
C65 C67 H67A 109.5 . . ?
C65 C67 H67B 109.5 . . ?
H67A C67 H67B 109.5 . . ?
C65 C67 H67C 109.5 . . ?
H67A C67 H67C 109.5 . . ?
H67B C67 H67C 109.5 . . ?
C65 C68 H68A 109.5 . . ?
C65 C68 H68B 109.5 . . ?
H68A C68 H68B 109.5 . . ?
C65 C68 H68C 109.5 . . ?
H68A C68 H68C 109.5 . . ?
H68B C68 H68C 109.5 . . ?

loop_
_geom_bond_atom_site_label_1
_geom_bond_atom_site_label_2
_geom_bond_distance
_geom_bond_site_symmetry_2
_geom_bond_publ_flag
Fe1 O2 1.9664(17) . ?
Fe1 N1 1.984(2) . ?
Fe1 N2 1.985(2) . ?
Fe1 O1 2.0003(18) . ?
Fe1 Fe2 2.9729(5) . ?
O1 C61 1.456(3) . ?
O1 Fe2 1.9363(17) . ?
N1 C1 1.370(3) . ?
N1 C7 1.434(3) . ?
C1 C2 1.414(4) . ?
C1 C6 1.443(4) . ?
Fe2 N3 1.958(2) . ?
Fe2 N4 1.959(2) . ?
Fe2 O2 2.0040(17) . ?
O2 C65 1.453(3) . ?
N2 C6 1.374(3) . ?
N2 C19 1.446(3) . ?
C2 C3 1.373(4) . ?
C2 H2 0.9500 . ?
N3 C31 1.394(3) . ?
N3 C37 1.439(3) . ?
C3 C4 1.400(4) . ?
C3 H3 0.9500 . ?
N4 C36 1.395(3) . ?
N4 C49 1.438(3) . ?
C4 C5 1.378(4) . ?
C4 H4 0.9500 . ?
C5 C6 1.411(4) . ?
C5 H5 0.9500 . ?
C7 C8 1.411(4) . ?
C7 C12 1.411(4) . ?
C8 C9 1.390(4) . ?
C8 C13 1.521(4) . ?
C9 C10 1.376(4) . ?
C9 H9 0.9500 . ?
C10 C11 1.368(4) . ?
C10 H10 0.9500 . ?
C11 C12 1.402(4) . ?
C11 H11 0.9500 . ?
C12 C16 1.528(4) . ?
C13 C14 1.528(4) . ?
C13 C15 1.531(4) . ?
C13 H13 1.0000 . ?
C14 H14A 0.9800 . ?
C14 H14B 0.9800 . ?
C14 H14C 0.9800 . ?
C15 H15A 0.9800 . ?
C15 H15B 0.9800 . ?
C15 H15C 0.9800 . ?
C16 C17 1.532(4) . ?
C16 C18 1.533(4) . ?
C16 H16 1.0000 . ?
C17 H17A 0.9800 . ?
C17 H17B 0.9800 . ?
C17 H17C 0.9800 . ?
C18 H18A 0.9800 . ?
C18 H18B 0.9800 . ?
C18 H18C 0.9800 . ?
C19 C24 1.405(4) . ?
C19 C20 1.409(4) . ?
C20 C21 1.401(4) . ?
C20 C25 1.511(4) . ?
C21 C22 1.377(5) . ?
C21 H21 0.9500 . ?
C22 C23 1.379(5) . ?
C22 H22 0.9500 . ?
C23 C24 1.390(4) . ?
C23 H23 0.9500 . ?
C24 C28 1.525(4) . ?
C25 C27 1.533(4) . ?
C25 C26 1.539(4) . ?
C25 H25 1.0000 . ?
C26 H26A 0.9800 . ?
C26 H26B 0.9800 . ?
C26 H26C 0.9800 . ?
C27 H27A 0.9800 . ?
C27 H27B 0.9800 . ?
C27 H27C 0.9800 . ?
C28 C30 1.536(4) . ?
C28 C29 1.544(4) . ?
C28 H28 1.0000 . ?
C29 H29A 0.9800 . ?
C29 H29B 0.9800 . ?
C29 H29C 0.9800 . ?
C30 H30A 0.9800 . ?
C30 H30B 0.9800 . ?
C30 H30C 0.9800 . ?
C31 C32 1.406(4) . ?
C31 C36 1.430(4) . ?
C32 C33 1.381(4) . ?
C32 H32 0.9500 . ?
C33 C34 1.391(4) . ?
C33 H33 0.9500 . ?
C34 C35 1.375(4) . ?
C34 H34 0.9500 . ?
C35 C36 1.406(4) . ?
C35 H35 0.9500 . ?
C37 C38 1.401(4) . ?
C37 C42 1.414(4) . ?
C38 C39 1.391(4) . ?
C38 C43 1.519(4) . ?
C39 C40 1.386(5) . ?
C39 H39 0.9500 . ?
C40 C41 1.369(5) . ?
C40 H40 0.9500 . ?
C41 C42 1.388(4) . ?
C41 H41 0.9500 . ?
C42 C46 1.521(4) . ?
C43 C45 1.523(4) . ?
C43 C44 1.525(4) . ?
C43 H43 1.0000 . ?
C44 H44A 0.9800 . ?
C44 H44B 0.9800 . ?
C44 H44C 0.9800 . ?
C45 H45A 0.9800 . ?
C45 H45B 0.9800 . ?
C45 H45C 0.9800 . ?
C46 C48 1.517(5) . ?
C46 C47 1.532(4) . ?
C46 H46 1.0000 . ?
C47 H47A 0.9800 . ?
C47 H47B 0.9800 . ?
C47 H47C 0.9800 . ?
C48 H48A 0.9800 . ?
C48 H48B 0.9800 . ?
C48 H48C 0.9800 . ?
C49 C54 1.408(4) . ?
C49 C50 1.415(4) . ?
C50 C51 1.389(4) . ?
C50 C55 1.515(4) . ?
C51 C52 1.383(4) . ?
C51 H51 0.9500 . ?
C52 C53 1.371(4) . ?
C52 H52 0.9500 . ?
C53 C54 1.395(4) . ?
C53 H53 0.9500 . ?
C54 C58 1.517(4) . ?
C55 C57 1.524(4) . ?
C55 C56 1.535(4) . ?
C55 H55 1.0000 . ?
C56 H56A 0.9800 . ?
C56 H56B 0.9800 . ?
C56 H56C 0.9800 . ?
C57 H57A 0.9800 . ?
C57 H57B 0.9800 . ?
C57 H57C 0.9800 . ?
C58 C60 1.526(5) . ?
C58 C59 1.530(4) . ?
C58 H58 1.0000 . ?
C59 H59A 0.9800 . ?
C59 H59B 0.9800 . ?
C59 H59C 0.9800 . ?
C60 H60A 0.9800 . ?
C60 H60B 0.9800 . ?
C60 H60C 0.9800 . ?
C61 C63 1.516(4) . ?
C61 C64 1.521(4) . ?
C61 C62 1.522(4) . ?
C62 H62A 0.9800 . ?
C62 H62B 0.9800 . ?
C62 H62C 0.9800 . ?
C63 H63A 0.9800 . ?
C63 H63B 0.9800 . ?
C63 H63C 0.9800 . ?
C64 H64A 0.9800 . ?
C64 H64B 0.9800 . ?
C64 H64C 0.9800 . ?
C65 C67 1.518(4) . ?
C65 C68 1.521(4) . ?
C65 C66 1.535(4) . ?
C66 H66A 0.9800 . ?
C66 H66B 0.9800 . ?
C66 H66C 0.9800 . ?
C67 H67A 0.9800 . ?
C67 H67B 0.9800 . ?
C67 H67C 0.9800 . ?
C68 H68A 0.9800 . ?
C68 H68B 0.9800 . ?
C68 H68C 0.9800 . ?

loop_
_geom_torsion_atom_site_label_1
_geom_torsion_atom_site_label_2
_geom_torsion_atom_site_label_3
_geom_torsion_atom_site_label_4
_geom_torsion
_geom_torsion_site_symmetry_1
_geom_torsion_site_symmetry_2
_geom_torsion_site_symmetry_3
_geom_torsion_site_symmetry_4
_geom_torsion_publ_flag
C7 N1 C1 C2 -17.6(4) . . . . ?
Fe1 N1 C1 C2 166.7(2) . . . . ?
C7 N1 C1 C6 161.0(2) . . . . ?
Fe1 N1 C1 C6 -14.7(3) . . . . ?
N1 C1 C2 C3 179.9(2) . . . . ?
C6 C1 C2 C3 1.3(4) . . . . ?
C1 C2 C3 C4 -0.1(4) . . . . ?
C2 C3 C4 C5 -0.4(4) . . . . ?
C3 C4 C5 C6 -0.4(4) . . . . ?
C19 N2 C6 C5 18.2(4) . . . . ?
Fe1 N2 C6 C5 -163.8(2) . . . . ?
C19 N2 C6 C1 -160.4(2) . . . . ?
Fe1 N2 C6 C1 17.6(3) . . . . ?
C4 C5 C6 N2 -176.9(3) . . . . ?
C4 C5 C6 C1 1.6(4) . . . . ?
N1 C1 C6 N2 -2.1(3) . . . . ?
C2 C1 C6 N2 176.6(2) . . . . ?
N1 C1 C6 C5 179.2(2) . . . . ?
C2 C1 C6 C5 -2.1(4) . . . . ?
C1 N1 C7 C8 110.1(3) . . . . ?
Fe1 N1 C7 C8 -75.4(3) . . . . ?
C1 N1 C7 C12 -74.0(3) . . . . ?
Fe1 N1 C7 C12 100.5(3) . . . . ?
C12 C7 C8 C9 -2.3(4) . . . . ?
N1 C7 C8 C9 173.6(2) . . . . ?
C12 C7 C8 C13 173.7(3) . . . . ?
N1 C7 C8 C13 -10.5(4) . . . . ?
C7 C8 C9 C10 1.3(4) . . . . ?
C13 C8 C9 C10 -174.7(3) . . . . ?
C8 C9 C10 C11 0.3(5) . . . . ?
C9 C10 C11 C12 -0.9(5) . . . . ?
C10 C11 C12 C7 -0.1(4) . . . . ?
C10 C11 C12 C16 177.4(3) . . . . ?
C8 C7 C12 C11 1.7(4) . . . . ?
N1 C7 C12 C11 -174.2(2) . . . . ?
C8 C7 C12 C16 -175.7(3) . . . . ?
N1 C7 C12 C16 8.4(4) . . . . ?
C9 C8 C13 C14 -24.4(4) . . . . ?
C7 C8 C13 C14 159.7(3) . . . . ?
C9 C8 C13 C15 98.0(3) . . . . ?
C7 C8 C13 C15 -77.8(3) . . . . ?
C11 C12 C16 C17 53.5(4) . . . . ?
C7 C12 C16 C17 -129.2(3) . . . . ?
C11 C12 C16 C18 -69.2(3) . . . . ?
C7 C12 C16 C18 108.1(3) . . . . ?
C6 N2 C19 C24 76.9(3) . . . . ?
Fe1 N2 C19 C24 -100.3(3) . . . . ?
C6 N2 C19 C20 -101.4(3) . . . . ?
Fe1 N2 C19 C20 81.4(3) . . . . ?
C24 C19 C20 C21 -1.8(4) . . . . ?
N2 C19 C20 C21 176.4(2) . . . . ?
C24 C19 C20 C25 -179.8(3) . . . . ?
N2 C19 C20 C25 -1.5(4) . . . . ?
C19 C20 C21 C22 0.6(4) . . . . ?
C25 C20 C21 C22 178.6(3) . . . . ?
C20 C21 C22 C23 0.9(5) . . . . ?
C21 C22 C23 C24 -1.2(5) . . . . ?
C22 C23 C24 C19 0.0(4) . . . . ?
C22 C23 C24 C28 -178.9(3) . . . . ?
C20 C19 C24 C23 1.5(4) . . . . ?
N2 C19 C24 C23 -176.8(2) . . . . ?
C20 C19 C24 C28 -179.6(3) . . . . ?
N2 C19 C24 C28 2.1(4) . . . . ?
C21 C20 C25 C27 -83.0(4) . . . . ?
C19 C20 C25 C27 94.9(3) . . . . ?
C21 C20 C25 C26 41.4(4) . . . . ?
C19 C20 C25 C26 -140.7(3) . . . . ?
C23 C24 C28 C30 75.6(3) . . . . ?
C19 C24 C28 C30 -103.3(3) . . . . ?
C23 C24 C28 C29 -48.5(4) . . . . ?
C19 C24 C28 C29 132.6(3) . . . . ?
C37 N3 C31 C32 -22.9(3) . . . . ?
Fe2 N3 C31 C32 163.8(2) . . . . ?
C37 N3 C31 C36 156.5(2) . . . . ?
Fe2 N3 C31 C36 -16.8(2) . . . . ?
N3 C31 C32 C33 179.1(2) . . . . ?
C36 C31 C32 C33 -0.3(4) . . . . ?
C31 C32 C33 C34 0.8(4) . . . . ?
C32 C33 C34 C35 -0.6(4) . . . . ?
C33 C34 C35 C36 -0.1(4) . . . . ?
C49 N4 C36 C35 17.2(3) . . . . ?
Fe2 N4 C36 C35 -162.9(2) . . . . ?
C49 N4 C36 C31 -160.7(2) . . . . ?
Fe2 N4 C36 C31 19.2(2) . . . . ?
C34 C35 C36 N4 -177.4(2) . . . . ?
C34 C35 C36 C31 0.5(4) . . . . ?
N3 C31 C36 N4 -1.7(3) . . . . ?
C32 C31 C36 N4 177.7(2) . . . . ?
N3 C31 C36 C35 -179.7(2) . . . . ?
C32 C31 C36 C35 -0.3(3) . . . . ?
C31 N3 C37 C38 111.4(3) . . . . ?
Fe2 N3 C37 C38 -77.6(3) . . . . ?
C31 N3 C37 C42 -70.5(3) . . . . ?
Fe2 N3 C37 C42 100.5(3) . . . . ?
C42 C37 C38 C39 -2.6(4) . . . . ?
N3 C37 C38 C39 175.5(2) . . . . ?
C42 C37 C38 C43 174.4(2) . . . . ?
N3 C37 C38 C43 -7.5(4) . . . . ?
C37 C38 C39 C40 0.6(4) . . . . ?
C43 C38 C39 C40 -176.5(3) . . . . ?
C38 C39 C40 C41 1.9(5) . . . . ?
C39 C40 C41 C42 -2.4(5) . . . . ?
C40 C41 C42 C37 0.4(4) . . . . ?
C40 C41 C42 C46 -179.2(3) . . . . ?
C38 C37 C42 C41 2.2(4) . . . . ?
N3 C37 C42 C41 -176.0(2) . . . . ?
C38 C37 C42 C46 -178.2(3) . . . . ?
N3 C37 C42 C46 3.7(4) . . . . ?
C39 C38 C43 C45 94.9(3) . . . . ?
C37 C38 C43 C45 -82.1(3) . . . . ?
C39 C38 C43 C44 -27.5(4) . . . . ?
C37 C38 C43 C44 155.5(3) . . . . ?
C41 C42 C46 C48 -70.1(4) . . . . ?
C37 C42 C46 C48 110.3(3) . . . . ?
C41 C42 C46 C47 53.5(4) . . . . ?
C37 C42 C46 C47 -126.1(3) . . . . ?
C36 N4 C49 C54 72.9(3) . . . . ?
Fe2 N4 C49 C54 -106.9(3) . . . . ?
C36 N4 C49 C50 -106.5(3) . . . . ?
Fe2 N4 C49 C50 73.6(3) . . . . ?
C54 C49 C50 C51 -0.3(4) . . . . ?
N4 C49 C50 C51 179.1(2) . . . . ?
C54 C49 C50 C55 -177.3(2) . . . . ?
N4 C49 C50 C55 2.1(4) . . . . ?
C49 C50 C51 C52 0.9(4) . . . . ?
C55 C50 C51 C52 178.0(3) . . . . ?
C50 C51 C52 C53 -1.0(5) . . . . ?
C51 C52 C53 C54 0.5(5) . . . . ?
C52 C53 C54 C49 0.2(4) . . . . ?
C52 C53 C54 C58 -178.4(3) . . . . ?
C50 C49 C54 C53 -0.2(4) . . . . ?
N4 C49 C54 C53 -179.7(2) . . . . ?
C50 C49 C54 C58 178.2(3) . . . . ?
N4 C49 C54 C58 -1.3(4) . . . . ?
C51 C50 C55 C57 -87.0(3) . . . . ?
C49 C50 C55 C57 90.0(3) . . . . ?
C51 C50 C55 C56 36.1(4) . . . . ?
C49 C50 C55 C56 -147.0(3) . . . . ?
C53 C54 C58 C60 72.5(4) . . . . ?
C49 C54 C58 C60 -105.9(3) . . . . ?
C53 C54 C58 C59 -50.1(4) . . . . ?
C49 C54 C58 C59 131.4(3) . . . . ?
Fe2 O1 C61 C63 -57.3(3) . . . . ?
Fe1 O1 C61 C63 128.7(2) . . . . ?
Fe2 O1 C61 C64 61.2(3) . . . . ?
Fe1 O1 C61 C64 -112.8(3) . . . . ?
Fe2 O1 C61 C62 -178.02(19) . . . . ?
Fe1 O1 C61 C62 7.9(4) . . . . ?
Fe1 O2 C65 C67 -52.9(3) . . . . ?
Fe2 O2 C65 C67 128.3(2) . . . . ?
Fe1 O2 C65 C68 -173.77(18) . . . . ?
Fe2 O2 C65 C68 7.4(4) . . . . ?
Fe1 O2 C65 C66 66.2(3) . . . . ?
Fe2 O2 C65 C66 -112.6(2) . . . . ?

loop_
_publcif_info_exptl_table_extra_item
sin_theta_over_lambda_max

loop_
_publcif_info_exptl_table_header_item
?
